data_1528595
loop_
_publ_author_name
'Ivanov, S.A.'
'Rundloef, H.'
'Tellgren, R.'
'Eriksson, S.G.'

_publ_section_title
;
 Structural and magnetic properties of perovskite Ca3 Fe2 W O9
;
_journal_name_full 'Journal of Solid State Chemistry'
_journal_page_first 3605
_journal_page_last 3614
_journal_volume 178
_journal_year 2005
_chemical_formula_sum 'Ca Fe0.667 O3 W0.333'
_chemical_name_systematic 'Ca Fe0.667 W0.333 O3'
_space_group_IT_number 14
_symmetry_space_group_name_Hall '-P 2yn'
_symmetry_space_group_name_H-M 'P 1 21/n 1'
_cell_angle_alpha 90
_cell_angle_beta 90.05
_cell_angle_gamma 90
_cell_formula_units_Z 4
_cell_length_a 5.4893
_cell_length_b 5.5345
_cell_length_c 7.7871
_cell_volume 236.576
_citation_journal_id_ASTM JSSCBI
_cod_data_source_file Ivanov_JSSCBI_2005_699.cif
_cod_data_source_block Ca1Fe0.667O3W0.333
_cod_original_cell_volume 236.5761
_cod_original_sg_symbol_Hall '-P 2ybc (x-z,y,z)'
_cod_original_formula_sum 'Ca1 Fe0.667 O3 W0.333'
_cod_database_code 1528595

loop_
_symmetry_equiv_pos_as_xyz
x,y,z
-x+1/2,y+1/2,-z+1/2
-x,-y,-z
x-1/2,-y-1/2,z-1/2

loop_
_atom_site_label
_atom_site_type_symbol
_atom_site_fract_x
_atom_site_fract_y
_atom_site_fract_z
_atom_site_occupancy
_atom_site_U_iso_or_equiv
Fe1 Fe+3 0 0.5 0 0.73 0.0
Fe2 Fe+3 0.5 0 0 0.6 0.0
O1 O-2 0.2067 0.2078 0.0415 0.99 0.0
Ca1 Ca+2 0.0015 -0.0235 0.2571 0.99 0.0
O3 O-2 0.5744 0.0159 0.2511 0.99 0.0
W1 W+6 0 0.5 0 0.27 0.0
W2 W+6 0.5 0 0 0.4 0.0
O2 O-2 0.2085 0.2091 0.4729 1 0.0
